data_7017189
loop_
_publ_author_name
'Sanyal, Rajni'
'Cameron, Scott A.'
'Brooker, Sally'

_publ_section_title
;
 Synthesis and complexes of an N(4) Schiff-base macrocycle derived from
 2,2'-iminobisbenzaldehyde.
;
_journal_issue 45
_journal_name_full 'Dalton transactions (Cambridge, England : 2003)'
_journal_page_first 12277
_journal_page_last 12287
_journal_paper_doi 10.1039/c1dt10730e
_journal_volume 40
_journal_year 2011
_chemical_formula_sum 'C18 H19 B Cu F4 N4'
_chemical_formula_weight 441.72
_chemical_name_systematic
;
?
;
_space_group_IT_number 14
_symmetry_cell_setting monoclinic
_symmetry_space_group_name_Hall '-P 2yn'
_symmetry_space_group_name_H-M 'P 1 21/n 1'
_atom_sites_solution_hydrogens geom
_atom_sites_solution_primary direct
_atom_sites_solution_secondary difmap
_audit_creation_method SHELXL-97
_cell_angle_alpha 90.00
_cell_angle_beta 94.651(15)
_cell_angle_gamma 90.00
_cell_formula_units_Z 4
_cell_length_a 12.058(3)
_cell_length_b 7.4261(18)
_cell_length_c 19.403(4)
_cell_measurement_reflns_used 2897
_cell_measurement_temperature 90(2)
_cell_measurement_theta_max 23.82
_cell_measurement_theta_min 2.94
_cell_volume 1731.7(7)
_computing_structure_refinement 'SHELXL-97 (Sheldrick, 1997)'
_computing_structure_solution 'SHELXS-97 (Sheldrick, 1990)'
_diffrn_ambient_temperature 90(2)
_diffrn_measured_fraction_theta_full 0.990
_diffrn_measured_fraction_theta_max 0.990
_diffrn_measurement_device_type 'Bruker Kappa Apex II area detector'
_diffrn_radiation_monochromator graphite
_diffrn_radiation_source 'fine-focus sealed tube'
_diffrn_radiation_type MoK\a
_diffrn_radiation_wavelength 0.71073
_diffrn_reflns_av_R_equivalents 0.0000
_diffrn_reflns_av_sigmaI/netI 0.0721
_diffrn_reflns_limit_h_max 14
_diffrn_reflns_limit_h_min -14
_diffrn_reflns_limit_k_max 8
_diffrn_reflns_limit_k_min 0
_diffrn_reflns_limit_l_max 23
_diffrn_reflns_limit_l_min 0
_diffrn_reflns_number 4205
_diffrn_reflns_theta_full 25.50
_diffrn_reflns_theta_max 25.50
_diffrn_reflns_theta_min 1.92
_exptl_absorpt_coefficient_mu 1.314
_exptl_absorpt_correction_T_max 0.9021
_exptl_absorpt_correction_T_min 0.6939
_exptl_absorpt_correction_type multi-scan
_exptl_absorpt_process_details twinabs
_exptl_crystal_colour orange
_exptl_crystal_density_diffrn 1.694
_exptl_crystal_density_method 'not measured'
_exptl_crystal_description rod
_exptl_crystal_F_000 900
_exptl_crystal_size_max 0.30
_exptl_crystal_size_mid 0.08
_exptl_crystal_size_min 0.08
_refine_diff_density_max 2.015
_refine_diff_density_min -1.248
_refine_diff_density_rms 0.179
_refine_ls_extinction_method none
_refine_ls_goodness_of_fit_ref 1.180
_refine_ls_hydrogen_treatment constr
_refine_ls_matrix_type full
_refine_ls_number_parameters 254
_refine_ls_number_reflns 4318
_refine_ls_number_restraints 0
_refine_ls_restrained_S_all 1.180
_refine_ls_R_factor_all 0.0949
_refine_ls_R_factor_gt 0.0767
_refine_ls_shift/su_max 0.001
_refine_ls_shift/su_mean 0.000
_refine_ls_structure_factor_coef Fsqd
_refine_ls_weighting_details 'calc w=1/[\s^2^(Fo^2^)+(0.0910P)^2^+6.6220P] where P=(Fo^2^+2Fc^2^)/3'
_refine_ls_weighting_scheme calc
_refine_ls_wR_factor_gt 0.1954
_refine_ls_wR_factor_ref 0.2081
_reflns_number_gt 3632
_reflns_number_total 4318
_reflns_threshold_expression >2sigma(I)
_cod_data_source_file c1dt10730e.txt
_cod_data_source_block rs36
_cod_depositor_comments
;
The following automatic conversions were performed:

'_symmetry_cell_setting' value 'Monoclinic' changed to 'monoclinic'
according to /home/saulius/struct/CIF-dictionaries/cif_core.dic
dictionary named 'cif_core.dic' version 2.4.1 from 2010-06-29.

Automatic conversion script
Id: cif_fix_values 1715 2011-07-08 13:25:40Z adriana 
;
_cod_original_cell_volume 1731.6(7)
_cod_original_sg_symbol_H-M P2(1)/n
_cod_database_code 7017189

loop_
_symmetry_equiv_pos_as_xyz
'x, y, z'
'-x+1/2, y+1/2, -z+1/2'
'-x, -y, -z'
'x-1/2, -y-1/2, z-1/2'

loop_
_atom_site_label
_atom_site_type_symbol
_atom_site_fract_x
_atom_site_fract_y
_atom_site_fract_z
_atom_site_U_iso_or_equiv
_atom_site_adp_type
_atom_site_occupancy
_atom_site_symmetry_multiplicity
_atom_site_calc_flag
_atom_site_refinement_flags
Cu1 Cu 0.57773(7) 0.83411(13) 0.78288(4) 0.0244(3) Uani 1 1 d .
N1 N 0.7244(4) 0.8206(8) 0.7498(3) 0.0197(12) Uani 1 1 d .
C1 C 0.8156(5) 0.8384(9) 0.7979(3) 0.0154(13) Uani 1 1 d .
C2 C 0.9170(5) 0.9143(9) 0.7792(3) 0.0202(14) Uani 1 1 d .
H2 H 0.9226 0.9482 0.7324 0.024 Uiso 1 1 calc R
C3 C 1.0081(5) 0.9411(9) 0.8263(3) 0.0225(14) Uani 1 1 d .
H3 H 1.0738 0.9935 0.8112 0.027 Uiso 1 1 calc R
C4 C 1.0048(6) 0.8923(9) 0.8957(4) 0.0253(15) Uani 1 1 d .
H4 H 1.0675 0.9085 0.9280 0.030 Uiso 1 1 calc R
C5 C 0.9078(5) 0.8202(9) 0.9154(3) 0.0205(14) Uani 1 1 d .
H5 H 0.9040 0.7883 0.9626 0.025 Uiso 1 1 calc R
C6 C 0.8135(5) 0.7911(9) 0.8692(3) 0.0189(14) Uani 1 1 d .
C7 C 0.7174(5) 0.7232(9) 0.9005(3) 0.0190(14) Uani 1 1 d .
H7 H 0.7288 0.6741 0.9457 0.023 Uiso 1 1 calc R
N2 N 0.6177(4) 0.7243(7) 0.8717(3) 0.0194(12) Uani 1 1 d .
C8 C 0.5221(6) 0.6738(11) 0.9103(3) 0.0269(15) Uani 1 1 d .
H8A H 0.5161 0.7568 0.9498 0.032 Uiso 1 1 calc R
H8B H 0.5318 0.5498 0.9286 0.032 Uiso 1 1 calc R
C9 C 0.4165(6) 0.6853(11) 0.8603(4) 0.0305(17) Uani 1 1 d .
H9A H 0.4110 0.5781 0.8299 0.037 Uiso 1 1 calc R
H9B H 0.3496 0.6896 0.8867 0.037 Uiso 1 1 calc R
N3 N 0.4236(5) 0.8515(8) 0.8181(3) 0.0235(12) Uani 1 1 d .
H3X H 0.4196 0.9524 0.8462 0.028 Uiso 1 1 calc R
C10 C 0.3419(6) 0.8665(10) 0.7585(4) 0.0277(17) Uani 1 1 d .
H10A H 0.2714 0.9173 0.7728 0.033 Uiso 1 1 calc R
H10B H 0.3262 0.7462 0.7379 0.033 Uiso 1 1 calc R
C11 C 0.3905(5) 0.9890(10) 0.7064(4) 0.0262(16) Uani 1 1 d .
H11A H 0.3454 0.9843 0.6615 0.031 Uiso 1 1 calc R
H11B H 0.3928 1.1150 0.7232 0.031 Uiso 1 1 calc R
N4 N 0.5040(4) 0.9211(8) 0.6993(3) 0.0206(12) Uani 1 1 d .
C12 C 0.5422(6) 0.9028(9) 0.6395(3) 0.0208(14) Uani 1 1 d .
H12 H 0.4953 0.9380 0.6001 0.025 Uiso 1 1 calc R
C13 C 0.6499(5) 0.8336(9) 0.6280(3) 0.0183(13) Uani 1 1 d .
C14 C 0.6655(6) 0.8006(10) 0.5579(3) 0.0265(16) Uani 1 1 d .
H14 H 0.6078 0.8324 0.5239 0.032 Uiso 1 1 calc R
C15 C 0.7611(6) 0.7241(9) 0.5368(3) 0.0238(15) Uani 1 1 d .
H15 H 0.7695 0.7012 0.4893 0.029 Uiso 1 1 calc R
C16 C 0.8449(6) 0.6819(10) 0.5879(3) 0.0234(14) Uani 1 1 d .
H16 H 0.9118 0.6297 0.5745 0.028 Uiso 1 1 calc R
C17 C 0.8343(5) 0.7129(9) 0.6566(3) 0.0213(15) Uani 1 1 d .
H17 H 0.8937 0.6795 0.6893 0.026 Uiso 1 1 calc R
C18 C 0.7377(5) 0.7931(8) 0.6809(3) 0.0174(14) Uani 1 1 d .
B1 B 0.3188(6) 1.2178(10) 0.9058(4) 0.0201(16) Uani 1 1 d .
F1 F 0.3671(4) 1.2482(6) 0.8437(2) 0.0370(11) Uani 1 1 d .
F2 F 0.3826(4) 1.0931(6) 0.9454(2) 0.0371(11) Uani 1 1 d .
F3 F 0.2162(4) 1.1473(10) 0.8916(3) 0.082(2) Uani 1 1 d .
F4 F 0.3167(6) 1.3776(6) 0.9407(2) 0.0656(18) Uani 1 1 d .

loop_
_atom_site_aniso_label
_atom_site_aniso_U_11
_atom_site_aniso_U_22
_atom_site_aniso_U_33
_atom_site_aniso_U_23
_atom_site_aniso_U_13
_atom_site_aniso_U_12
Cu1 0.0165(4) 0.0365(5) 0.0209(4) -0.0030(4) 0.0053(3) -0.0020(4)
N1 0.016(3) 0.025(3) 0.018(3) -0.006(2) 0.004(2) 0.003(3)
C1 0.014(3) 0.012(3) 0.021(3) 0.005(3) 0.005(2) 0.006(3)
C2 0.021(3) 0.017(3) 0.024(3) 0.002(3) 0.009(3) -0.004(3)
C3 0.014(3) 0.027(4) 0.027(3) 0.001(3) 0.004(3) -0.002(3)
C4 0.022(4) 0.022(4) 0.031(4) 0.003(3) 0.000(3) 0.003(3)
C5 0.027(3) 0.012(3) 0.023(3) 0.004(3) 0.003(3) -0.004(3)
C6 0.018(3) 0.017(3) 0.023(3) 0.000(2) 0.007(3) 0.005(3)
C7 0.024(4) 0.013(3) 0.020(3) 0.001(2) 0.002(3) 0.005(3)
N2 0.020(3) 0.017(3) 0.023(3) -0.004(2) 0.011(2) -0.005(2)
C8 0.025(3) 0.037(4) 0.021(3) -0.001(3) 0.012(3) -0.006(3)
C9 0.018(3) 0.032(4) 0.043(4) -0.003(4) 0.009(3) -0.004(3)
N3 0.026(3) 0.017(3) 0.028(3) 0.000(2) 0.008(2) -0.004(3)
C10 0.020(3) 0.030(4) 0.034(4) -0.012(3) 0.003(3) 0.004(3)
C11 0.016(3) 0.023(4) 0.039(4) -0.007(3) 0.002(3) 0.000(3)
N4 0.015(3) 0.021(3) 0.026(3) -0.010(2) 0.003(2) -0.001(2)
C12 0.022(3) 0.019(3) 0.022(3) -0.006(3) 0.002(3) -0.001(3)
C13 0.022(3) 0.018(3) 0.016(3) 0.002(3) 0.007(2) -0.001(3)
C14 0.026(4) 0.033(4) 0.022(3) 0.004(3) 0.005(3) 0.000(3)
C15 0.035(4) 0.018(4) 0.019(3) 0.000(3) 0.007(3) -0.001(3)
C16 0.024(3) 0.022(4) 0.026(3) 0.002(3) 0.013(3) 0.000(3)
C17 0.021(3) 0.015(4) 0.028(3) 0.004(3) 0.005(3) 0.007(3)
C18 0.020(3) 0.012(3) 0.021(3) -0.002(3) 0.009(3) -0.001(3)
B1 0.019(4) 0.010(4) 0.031(4) 0.006(3) 0.003(3) 0.001(3)
F1 0.046(3) 0.043(3) 0.023(2) -0.0008(19) 0.0096(19) -0.001(2)
F2 0.031(2) 0.041(3) 0.039(2) 0.011(2) 0.0012(19) 0.011(2)
F3 0.039(3) 0.120(6) 0.081(4) 0.054(4) -0.029(3) -0.048(4)
F4 0.145(6) 0.023(3) 0.034(3) 0.002(2) 0.038(3) 0.009(3)

loop_
_atom_type_symbol
_atom_type_description
_atom_type_scat_dispersion_real
_atom_type_scat_dispersion_imag
_atom_type_scat_source
C C 0.0033 0.0016 'International Tables Vol C Tables 4.2.6.8 and 6.1.1.4'
H H 0.0000 0.0000 'International Tables Vol C Tables 4.2.6.8 and 6.1.1.4'
B B 0.0013 0.0007 'International Tables Vol C Tables 4.2.6.8 and 6.1.1.4'
N N 0.0061 0.0033 'International Tables Vol C Tables 4.2.6.8 and 6.1.1.4'
F F 0.0171 0.0103 'International Tables Vol C Tables 4.2.6.8 and 6.1.1.4'
Cu Cu 0.3201 1.2651 'International Tables Vol C Tables 4.2.6.8 and 6.1.1.4'

loop_
_geom_angle_atom_site_label_1
_geom_angle_atom_site_label_2
_geom_angle_atom_site_label_3
_geom_angle
_geom_angle_publ_flag
N4 Cu1 N1 96.4(2) y
N4 Cu1 N2 166.2(2) y
N1 Cu1 N2 96.1(2) y
N4 Cu1 N3 83.6(2) y
N1 Cu1 N3 179.3(3) y
N2 Cu1 N3 84.0(2) y
C18 N1 C1 121.2(5) ?
C18 N1 Cu1 120.9(4) ?
C1 N1 Cu1 118.0(4) ?
N1 C1 C2 121.2(5) ?
N1 C1 C6 123.4(6) ?
C2 C1 C6 115.4(6) ?
C3 C2 C1 122.8(6) ?
C3 C2 H2 118.6 ?
C1 C2 H2 118.6 ?
C2 C3 C4 121.0(6) ?
C2 C3 H3 119.5 ?
C4 C3 H3 119.5 ?
C5 C4 C3 117.5(6) ?
C5 C4 H4 121.2 ?
C3 C4 H4 121.2 ?
C4 C5 C6 123.1(6) ?
C4 C5 H5 118.4 ?
C6 C5 H5 118.4 ?
C5 C6 C1 120.2(6) ?
C5 C6 C7 114.9(6) ?
C1 C6 C7 124.9(6) ?
N2 C7 C6 124.8(6) ?
N2 C7 H7 117.6 ?
C6 C7 H7 117.6 ?
C7 N2 C8 121.4(6) ?
C7 N2 Cu1 123.2(4) ?
C8 N2 Cu1 114.4(4) ?
N2 C8 C9 107.9(5) ?
N2 C8 H8A 110.1 ?
C9 C8 H8A 110.1 ?
N2 C8 H8B 110.1 ?
C9 C8 H8B 110.1 ?
H8A C8 H8B 108.4 ?
N3 C9 C8 108.1(6) ?
N3 C9 H9A 110.1 ?
C8 C9 H9A 110.1 ?
N3 C9 H9B 110.1 ?
C8 C9 H9B 110.1 ?
H9A C9 H9B 108.4 ?
C10 N3 C9 115.7(6) ?
C10 N3 Cu1 108.3(4) ?
C9 N3 Cu1 103.1(4) ?
C10 N3 H3X 109.8 ?
C9 N3 H3X 109.8 ?
Cu1 N3 H3X 109.8 ?
N3 C10 C11 107.6(6) ?
N3 C10 H10A 110.2 ?
C11 C10 H10A 110.2 ?
N3 C10 H10B 110.2 ?
C11 C10 H10B 110.2 ?
H10A C10 H10B 108.5 ?
N4 C11 C10 105.6(6) ?
N4 C11 H11A 110.6 ?
C10 C11 H11A 110.6 ?
N4 C11 H11B 110.6 ?
C10 C11 H11B 110.6 ?
H11A C11 H11B 108.7 ?
C12 N4 C11 121.5(6) ?
C12 N4 Cu1 123.8(5) ?
C11 N4 Cu1 114.2(4) ?
N4 C12 C13 124.9(6) ?
N4 C12 H12 117.5 ?
C13 C12 H12 117.5 ?
C14 C13 C12 114.0(6) ?
C14 C13 C18 120.0(6) ?
C12 C13 C18 125.9(5) ?
C15 C14 C13 122.7(7) ?
C15 C14 H14 118.6 ?
C13 C14 H14 118.6 ?
C14 C15 C16 117.2(6) ?
C14 C15 H15 121.4 ?
C16 C15 H15 121.4 ?
C17 C16 C15 122.4(6) ?
C17 C16 H16 118.8 ?
C15 C16 H16 118.8 ?
C16 C17 C18 122.4(6) ?
C16 C17 H17 118.8 ?
C18 C17 H17 118.8 ?
N1 C18 C17 123.2(6) ?
N1 C18 C13 121.5(6) ?
C17 C18 C13 115.2(6) ?
F3 B1 F4 112.6(7) ?
F3 B1 F2 108.1(6) ?
F4 B1 F2 109.6(6) ?
F3 B1 F1 109.0(6) ?
F4 B1 F1 108.2(6) ?
F2 B1 F1 109.4(6) ?

loop_
_geom_bond_atom_site_label_1
_geom_bond_atom_site_label_2
_geom_bond_distance
_geom_bond_publ_flag
Cu1 N4 1.898(6) y
Cu1 N1 1.932(5) y
Cu1 N2 1.932(6) y
Cu1 N3 2.036(6) y
N1 C18 1.376(8) ?
N1 C1 1.389(8) ?
C1 C2 1.420(9) ?
C1 C6 1.429(9) ?
C2 C3 1.385(9) ?
C2 H2 0.9500 ?
C3 C4 1.399(9) ?
C3 H3 0.9500 ?
C4 C5 1.368(9) ?
C4 H4 0.9500 ?
C5 C6 1.407(9) ?
C5 H5 0.9500 ?
C6 C7 1.442(9) ?
C7 N2 1.284(8) ?
C7 H7 0.9500 ?
N2 C8 1.473(8) ?
C8 C9 1.540(10) ?
C8 H8A 0.9900 ?
C8 H8B 0.9900 ?
C9 N3 1.488(10) ?
C9 H9A 0.9900 ?
C9 H9B 0.9900 ?
N3 C10 1.462(9) ?
N3 H3X 0.9300 ?
C10 C11 1.512(10) ?
C10 H10A 0.9900 ?
C10 H10B 0.9900 ?
C11 N4 1.476(8) ?
C11 H11A 0.9900 ?
C11 H11B 0.9900 ?
N4 C12 1.290(8) ?
C12 C13 1.430(9) ?
C12 H12 0.9500 ?
C13 C14 1.410(9) ?
C13 C18 1.445(9) ?
C14 C15 1.376(10) ?
C14 H14 0.9500 ?
C15 C16 1.393(10) ?
C15 H15 0.9500 ?
C16 C17 1.370(9) ?
C16 H16 0.9500 ?
C17 C18 1.421(9) ?
C17 H17 0.9500 ?
B1 F3 1.350(9) ?
B1 F4 1.367(9) ?
B1 F2 1.394(8) ?
B1 F1 1.399(9) ?

loop_
_geom_hbond_atom_site_label_D
_geom_hbond_atom_site_label_H
_geom_hbond_atom_site_label_A
_geom_hbond_distance_DH
_geom_hbond_distance_HA
_geom_hbond_distance_DA
_geom_hbond_angle_DHA
N3 H3X F1 0.93 2.29 3.073(8) 142.2
N3 H3X F2 0.93 2.27 3.124(7) 153.1

loop_
_geom_torsion_atom_site_label_1
_geom_torsion_atom_site_label_2
_geom_torsion_atom_site_label_3
_geom_torsion_atom_site_label_4
_geom_torsion
N4 Cu1 N1 C18 -27.9(6)
N2 Cu1 N1 C18 146.3(5)
N3 Cu1 N1 C18 -119(19)
N4 Cu1 N1 C1 152.5(5)
N2 Cu1 N1 C1 -33.3(5)
N3 Cu1 N1 C1 62(19)
C18 N1 C1 C2 30.8(9)
Cu1 N1 C1 C2 -149.6(5)
C18 N1 C1 C6 -152.3(6)
Cu1 N1 C1 C6 27.3(8)
N1 C1 C2 C3 177.2(6)
C6 C1 C2 C3 0.1(9)
C1 C2 C3 C4 0.6(11)
C2 C3 C4 C5 -1.1(11)
C3 C4 C5 C6 1.0(11)
C4 C5 C6 C1 -0.4(10)
C4 C5 C6 C7 -176.8(6)
N1 C1 C6 C5 -177.2(6)
C2 C1 C6 C5 -0.2(9)
N1 C1 C6 C7 -1.2(10)
C2 C1 C6 C7 175.8(6)
C5 C6 C7 N2 164.0(6)
C1 C6 C7 N2 -12.1(11)
C6 C7 N2 C8 -172.1(6)
C6 C7 N2 Cu1 -4.5(9)
N4 Cu1 N2 C7 178.4(8)
N1 Cu1 N2 C7 23.3(6)
N3 Cu1 N2 C7 -155.9(6)
N4 Cu1 N2 C8 -13.2(12)
N1 Cu1 N2 C8 -168.3(5)
N3 Cu1 N2 C8 12.4(5)
C7 N2 C8 C9 -178.6(6)
Cu1 N2 C8 C9 12.8(7)
N2 C8 C9 N3 -42.3(8)
C8 C9 N3 C10 168.2(6)
C8 C9 N3 Cu1 50.1(6)
N4 Cu1 N3 C10 16.2(5)
N1 Cu1 N3 C10 107(19)
N2 Cu1 N3 C10 -157.8(5)
N4 Cu1 N3 C9 139.3(5)
N1 Cu1 N3 C9 -130(19)
N2 Cu1 N3 C9 -34.7(4)
C9 N3 C10 C11 -155.0(6)
Cu1 N3 C10 C11 -39.9(6)
N3 C10 C11 N4 48.9(7)
C10 C11 N4 C12 135.2(7)
C10 C11 N4 Cu1 -36.6(6)
N1 Cu1 N4 C12 21.3(6)
N2 Cu1 N4 C12 -133.8(9)
N3 Cu1 N4 C12 -159.4(6)
N1 Cu1 N4 C11 -167.2(5)
N2 Cu1 N4 C11 37.7(12)
N3 Cu1 N4 C11 12.1(5)
C11 N4 C12 C13 -178.2(6)
Cu1 N4 C12 C13 -7.3(10)
N4 C12 C13 C14 170.6(7)
N4 C12 C13 C18 -7.8(11)
C12 C13 C14 C15 -176.1(7)
C18 C13 C14 C15 2.3(11)
C13 C14 C15 C16 -1.0(11)
C14 C15 C16 C17 0.4(11)
C15 C16 C17 C18 -1.0(11)
C1 N1 C18 C17 25.3(10)
Cu1 N1 C18 C17 -154.3(5)
C1 N1 C18 C13 -159.0(6)
Cu1 N1 C18 C13 21.4(9)
C16 C17 C18 N1 178.1(6)
C16 C17 C18 C13 2.2(10)
C14 C13 C18 N1 -178.8(6)
C12 C13 C18 N1 -0.5(10)
C14 C13 C18 C17 -2.8(9)
C12 C13 C18 C17 175.5(6)
